data_7063524
loop_
_publ_author_name
'Ababaikeri, Aihaimaitijiang'
'Pan, Xueting'
'Hou, Xueling'
'Han, Jian'

_publ_section_title
;
 K, Rb-hydroxyborates series with deep-ultraviolet KRbB5O8(OH) possessing
 moderate second harmonic generation response
;
_journal_issue 46
_journal_name_full 'New Journal of Chemistry'
_journal_page_first 19501
_journal_page_last 19507
_journal_paper_doi 10.1039/D4NJ04016C
_journal_volume 48
_journal_year 2024
_chemical_formula_moiety 'B5 H K O9 Rb'
_chemical_formula_sum 'B5 H K O9 Rb'
_chemical_formula_weight 323.63
_space_group_crystal_system orthorhombic
_space_group_IT_number 29
_space_group_name_Hall 'P 2c -2ac'
_space_group_name_H-M_alt 'P c a 21'
_atom_sites_solution_hydrogens difmap
_audit_block_doi 10.5517/ccdc.csd.cc2h7b25
_audit_creation_date 2024-02-27
_audit_creation_method
;
Olex2 1.3
(compiled 2020.11.12 svn.r5f609507 for OlexSys, GUI svn.r6408)
;
_audit_update_record
;
2024-02-28 deposited with the CCDC.	2024-11-05 downloaded from the CCDC.
;
_cell_angle_alpha 90
_cell_angle_beta 90
_cell_angle_gamma 90
_cell_formula_units_Z 4
_cell_length_a 8.5736(13)
_cell_length_b 7.5326(12)
_cell_length_c 13.072(2)
_cell_measurement_reflns_used 2652
_cell_measurement_temperature 273.15
_cell_measurement_theta_max 25.291
_cell_measurement_theta_min 2.704
_cell_volume 844.2(2)
_computing_cell_refinement 'SAINT V8.38A (Bruker, 2018)'
_computing_data_reduction 'SAINT V8.38A (Bruker, 2018)'
_computing_molecular_graphics 'Olex2 1.3 (Dolomanov et al., 2009)'
_computing_publication_material 'Olex2 1.3 (Dolomanov et al., 2009)'
_computing_structure_refinement 'XL  (Sheldrick, 2008)'
_computing_structure_solution 'olex2.solve 1.3 (Bourhis et al., 2015)'
_diffrn_ambient_temperature 273.15
_diffrn_measured_fraction_theta_full 0.999
_diffrn_measured_fraction_theta_max 0.999
_diffrn_measurement_device_type 'CCD area detector'
_diffrn_measurement_method 'phi and omega scans'
_diffrn_radiation_type MoK\a
_diffrn_radiation_wavelength 0.71073
_diffrn_reflns_av_R_equivalents 0.0776
_diffrn_reflns_av_unetI/netI 0.0824
_diffrn_reflns_Laue_measured_fraction_full 0.999
_diffrn_reflns_Laue_measured_fraction_max 0.999
_diffrn_reflns_limit_h_max 10
_diffrn_reflns_limit_h_min -10
_diffrn_reflns_limit_k_max 9
_diffrn_reflns_limit_k_min -8
_diffrn_reflns_limit_l_max 15
_diffrn_reflns_limit_l_min -15
_diffrn_reflns_number 5715
_diffrn_reflns_point_group_measured_fraction_full 0.976
_diffrn_reflns_point_group_measured_fraction_max 0.975
_diffrn_reflns_theta_full 25.242
_diffrn_reflns_theta_max 25.376
_diffrn_reflns_theta_min 2.704
_exptl_absorpt_coefficient_mu 6.385
_exptl_absorpt_correction_T_max 0.7452
_exptl_absorpt_correction_T_min 0.6063
_exptl_crystal_colour colourless
_exptl_crystal_colour_primary colourless
_exptl_crystal_density_diffrn 2.546
_exptl_crystal_description block
_exptl_crystal_F_000 616
_refine_diff_density_max 0.663
_refine_diff_density_min -0.439
_refine_diff_density_rms 0.117
_refine_ls_abs_structure_details
;
 Flack x determined using 573 quotients [(I+)-(I-)]/[(I+)+(I-)]
 (Parsons, Flack and Wagner, Acta Cryst. B69 (2013) 249-259).
;
_refine_ls_abs_structure_Flack 0.002(18)
_refine_ls_extinction_method none
_refine_ls_goodness_of_fit_ref 1.054
_refine_ls_hydrogen_treatment refxyz
_refine_ls_matrix_type full
_refine_ls_number_parameters 148
_refine_ls_number_reflns 1505
_refine_ls_number_restraints 8
_refine_ls_restrained_S_all 1.051
_refine_ls_R_factor_all 0.0427
_refine_ls_R_factor_gt 0.0394
_refine_ls_shift/su_max 0.000
_refine_ls_shift/su_mean 0.000
_refine_ls_structure_factor_coef Fsqd
_refine_ls_weighting_details 'w=1/[\s^2^(Fo^2^)+(0.0197P)^2^+0.0402P] where P=(Fo^2^+2Fc^2^)/3'
_refine_ls_weighting_scheme calc
_refine_ls_wR_factor_gt 0.0873
_refine_ls_wR_factor_ref 0.0896
_reflns_Friedel_coverage 0.858
_reflns_Friedel_fraction_full 0.950
_reflns_Friedel_fraction_max 0.948
_reflns_number_gt 1404
_reflns_number_total 1505
_reflns_threshold_expression 'I > 2\s(I)'
_cod_data_source_file d4nj04016c2.cif
_cod_data_source_block KRB5
_cod_depositor_comments 'Adding full bibliography for 7063524--7063526.cif.'
_cod_database_code 7063524
_shelx_shelxl_version_number 2014/7
_shelx_space_group_comment
;
The symmetry employed for this shelxl refinement is uniquely defined
by the following loop, which should always be used as a source of
symmetry information in preference to the above space-group names.
They are only intended as comments.
;
_olex2_refinement_description
;
1. Shared sites
{K, Rb1}
{K1, Rb2}
2. Restrained distances
 H8-O8
 0.95 with sigma of 0.02
3. Uiso/Uaniso restraints and constraints
Uanis(B5) \\sim Ueq: with sigma of 0.001 and sigma for terminal atoms of 0.002
Uanis(K) = Uanis(Rb1)
Uanis(Rb1) = Uanis(K)
Uanis(K1) = Uanis(Rb2)
4. Others
 Fixed Sof: K1(0.5) Rb1(0.5) K(0.5) Rb2(0.5)
;
_olex2_submission_special_instructions 'No special instructions were received'

loop_
_space_group_symop_operation_xyz
'x, y, z'
'-x, -y, z+1/2'
'x+1/2, -y, z'
'-x+1/2, y, z+1/2'

loop_
_atom_site_label
_atom_site_type_symbol
_atom_site_fract_x
_atom_site_fract_y
_atom_site_fract_z
_atom_site_U_iso_or_equiv
_atom_site_adp_type
_atom_site_occupancy
_atom_site_site_symmetry_order
_atom_site_calc_flag
_atom_site_refinement_flags_posn
_atom_site_refinement_flags_adp
_atom_site_refinement_flags_occupancy
_atom_site_disorder_assembly
_atom_site_disorder_group
K1 K 0.30576(12) 0.36599(13) 0.34031(9) 0.0207(3) Uani 0.5 1 d . . P A 5
Rb1 Rb 0.15410(14) 1.07894(19) 0.57266(10) 0.0300(3) Uani 0.5 1 d . . P A 4
O1 O 0.2705(7) 0.6989(9) 0.4242(5) 0.0230(14) Uani 1 1 d . . . . .
O2 O 0.4856(7) 0.8749(8) 0.3654(4) 0.0195(14) Uani 1 1 d . . . . .
O3 O 0.7267(7) 1.0025(8) 0.3640(4) 0.0215(14) Uani 1 1 d . . . . .
O4 O 0.2045(7) 0.7624(8) 0.7470(4) 0.0188(13) Uani 1 1 d . . . . .
O5 O 0.5322(7) 1.1221(8) 0.2523(5) 0.0179(13) Uani 1 1 d . . . . .
O6 O 0.3476(6) 0.7969(8) 0.5921(4) 0.0170(12) Uani 1 1 d . . . . .
O7 O 0.4278(7) 0.5718(8) 0.7105(5) 0.0226(14) Uani 1 1 d . . . . .
O8 O 0.4460(8) 0.2774(9) 0.6436(6) 0.0305(15) Uani 1 1 d D . . . .
O9 O 0.3142(7) 0.4908(9) 0.5518(5) 0.0261(15) Uani 1 1 d . . . . .
B1 B 0.5786(10) 1.0004(12) 0.3250(7) 0.018(2) Uani 1 1 d . . . . .
B2 B 0.3977(13) 0.4498(14) 0.6380(8) 0.021(2) Uani 1 1 d . . . . .
B3 B 0.3570(11) 0.7525(12) 0.7028(8) 0.017(2) Uani 1 1 d . . . . .
B4 B 0.3097(10) 0.6694(14) 0.5224(8) 0.019(2) Uani 1 1 d . . . . .
B5 B 0.3211(10) 0.8356(11) 0.3479(9) 0.0162(18) Uani 1 1 d . U . . .
K K 0.15410(14) 1.07894(19) 0.57266(10) 0.0300(3) Uani 0.5 1 d . . P A 3
Rb2 Rb 0.30576(12) 0.36599(13) 0.34031(9) 0.0207(3) Uani 0.5 1 d . . P A 6
H8 H 0.521(8) 0.325(12) 0.690(6) 0.025 Uiso 1 1 d D U . B 1

loop_
_atom_site_aniso_label
_atom_site_aniso_U_11
_atom_site_aniso_U_22
_atom_site_aniso_U_33
_atom_site_aniso_U_23
_atom_site_aniso_U_13
_atom_site_aniso_U_12
K1 0.0282(5) 0.0155(5) 0.0186(6) -0.0042(5) 0.0046(5) 0.0006(4)
Rb1 0.0278(6) 0.0400(7) 0.0223(6) -0.0031(6) 0.0020(6) 0.0151(5)
O1 0.022(3) 0.030(4) 0.018(3) 0.002(3) -0.003(3) -0.008(3)
O2 0.017(3) 0.023(3) 0.018(4) 0.003(2) -0.003(2) 0.000(2)
O3 0.017(3) 0.025(3) 0.023(4) 0.007(3) -0.002(3) -0.001(2)
O4 0.018(3) 0.025(3) 0.013(3) -0.001(3) 0.003(2) -0.002(2)
O5 0.016(3) 0.023(3) 0.014(3) 0.008(2) 0.001(2) 0.000(2)
O6 0.022(3) 0.019(3) 0.011(3) -0.002(2) 0.001(2) -0.003(2)
O7 0.032(4) 0.022(3) 0.014(3) 0.000(3) -0.004(3) 0.006(3)
O8 0.039(4) 0.018(3) 0.034(4) -0.001(3) -0.017(3) 0.000(3)
O9 0.034(4) 0.022(3) 0.022(4) -0.002(3) -0.012(3) 0.000(3)
B1 0.017(4) 0.021(4) 0.014(5) 0.002(4) 0.004(4) -0.001(3)
B2 0.026(5) 0.023(5) 0.015(5) 0.000(4) -0.001(4) -0.001(4)
B3 0.020(5) 0.017(5) 0.014(4) -0.004(4) 0.000(4) 0.003(4)
B4 0.014(4) 0.022(5) 0.021(5) 0.005(4) -0.001(4) 0.002(4)
B5 0.016(2) 0.016(2) 0.017(2) 0.0004(14) 0.0003(14) -0.0008(14)
K 0.0278(6) 0.0400(7) 0.0223(6) -0.0031(6) 0.0020(6) 0.0151(5)
Rb2 0.0282(5) 0.0155(5) 0.0186(6) -0.0042(5) 0.0046(5) 0.0006(4)

loop_
_atom_type_symbol
_atom_type_description
_atom_type_scat_dispersion_real
_atom_type_scat_dispersion_imag
_atom_type_scat_source
B B 0.0013 0.0007 'International Tables Vol C Tables 4.2.6.8 and 6.1.1.4'
H H 0.0000 0.0000 'International Tables Vol C Tables 4.2.6.8 and 6.1.1.4'
K K 0.2009 0.2494 'International Tables Vol C Tables 4.2.6.8 and 6.1.1.4'
O O 0.0106 0.0060 'International Tables Vol C Tables 4.2.6.8 and 6.1.1.4'
Rb Rb -0.9393 2.9676 'International Tables Vol C Tables 4.2.6.8 and 6.1.1.4'

loop_
_geom_angle_atom_site_label_1
_geom_angle_atom_site_label_2
_geom_angle_atom_site_label_3
_geom_angle
_geom_angle_site_symmetry_1
_geom_angle_site_symmetry_3
_geom_angle_publ_flag
O1 K1 O2 111.66(16) . 3_465 ?
O1 K1 O3 144.18(18) . 3_465 ?
O1 K1 O4 45.95(16) . 4_554 ?
O1 K1 O5 143.67(18) . 1_545 ?
O1 K1 O7 71.73(18) . 4_554 ?
O1 K1 O7 99.98(18) . 2_664 ?
O1 K1 O8 114.05(17) . 4_554 ?
O1 K1 O9 48.15(18) . . ?
O1 K1 B1 134.68(19) . 3_465 ?
O1 K1 B2 95.1(2) . 4_554 ?
O1 K1 B4 23.5(2) . . ?
O2 K1 O8 56.22(15) 3_465 4_554 ?
O2 K1 B1 23.16(17) 3_465 3_465 ?
O3 K1 O2 42.58(15) 3_465 3_465 ?
O3 K1 O4 158.13(16) 3_465 4_554 ?
O3 K1 O5 65.80(16) 3_465 1_545 ?
O3 K1 O7 114.01(17) 3_465 2_664 ?
O3 K1 O7 113.35(17) 3_465 4_554 ?
O3 K1 O8 75.16(16) 3_465 4_554 ?
O3 K1 O9 102.40(18) 3_465 . ?
O3 K1 B1 23.5(2) 3_465 3_465 ?
O3 K1 B2 98.6(2) 3_465 4_554 ?
O3 K1 B4 126.4(2) 3_465 . ?
O4 K1 O2 121.50(15) 4_554 3_465 ?
O4 K1 O8 83.07(15) 4_554 4_554 ?
O4 K1 B1 135.8(2) 4_554 3_465 ?
O4 K1 B2 59.7(2) 4_554 4_554 ?
O4 K1 B4 68.4(2) 4_554 . ?
O5 K1 O2 104.28(14) 1_545 3_465 ?
O5 K1 O4 116.94(16) 1_545 4_554 ?
O5 K1 O7 122.62(16) 1_545 4_554 ?
O5 K1 O8 90.03(16) 1_545 4_554 ?
O5 K1 O9 124.12(17) 1_545 . ?
O5 K1 B1 81.12(19) 1_545 3_465 ?
O5 K1 B2 99.2(2) 1_545 4_554 ?
O5 K1 B4 135.7(2) 1_545 . ?
O7 K1 O2 143.61(16) 2_664 3_465 ?
O7 K1 O2 77.82(15) 4_554 3_465 ?
O7 K1 O4 69.45(16) 2_664 4_554 ?
O7 K1 O4 45.65(15) 4_554 4_554 ?
O7 K1 O5 48.81(16) 2_664 1_545 ?
O7 K1 O7 96.32(16) 2_664 4_554 ?
O7 K1 O8 42.84(16) 4_554 4_554 ?
O7 K1 O8 95.12(17) 2_664 4_554 ?
O7 K1 O9 119.01(18) 2_664 . ?
O7 K1 B1 123.61(19) 2_664 3_465 ?
O7 K1 B1 90.2(2) 4_554 3_465 ?
O7 K1 B2 85.1(2) 2_664 4_554 ?
O7 K1 B2 24.5(2) 4_554 4_554 ?
O7 K1 B4 93.2(2) 4_554 . ?
O7 K1 B4 107.7(2) 2_664 . ?
O9 K1 O2 95.93(16) . 3_465 ?
O9 K1 O4 93.47(17) . 4_554 ?
O9 K1 O7 112.31(17) . 4_554 ?
O9 K1 O8 142.13(17) . 4_554 ?
O9 K1 B1 109.4(2) . 3_465 ?
O9 K1 B2 136.5(2) . 4_554 ?
O9 K1 B4 25.1(2) . . ?
B1 K1 O8 55.5(2) 3_465 4_554 ?
B2 K1 O2 74.9(2) 4_554 3_465 ?
B2 K1 O8 23.5(2) 4_554 4_554 ?
B2 K1 B1 78.5(2) 4_554 3_465 ?
B2 K1 B4 117.4(2) 4_554 . ?
B4 K1 O2 108.5(2) . 3_465 ?
B4 K1 O8 133.11(19) . 4_554 ?
B4 K1 B1 127.8(2) . 3_465 ?
O2 Rb1 O4 137.92(16) 3_475 . ?
O2 Rb1 O8 94.81(16) 3_475 3_465 ?
O2 Rb1 O9 90.90(15) 3_475 1_565 ?
O2 Rb1 B1 23.63(18) 3_475 3_475 ?
O2 Rb1 B3 92.7(2) 3_475 3_475 ?
O2 Rb1 B4 96.6(2) 3_475 . ?
O3 Rb1 O2 44.83(15) 3_475 3_475 ?
O3 Rb1 O4 118.08(16) 3_475 . ?
O3 Rb1 O8 101.99(18) 3_475 3_465 ?
O3 Rb1 O8 102.45(19) 3_475 1_565 ?
O3 Rb1 O9 91.79(17) 3_475 1_565 ?
O3 Rb1 B1 23.8(2) 3_475 3_475 ?
O3 Rb1 B3 137.5(2) 3_475 3_475 ?
O3 Rb1 B4 62.6(2) 3_475 . ?
O4 Rb1 O8 46.05(16) . 3_465 ?
O4 Rb1 O9 130.98(16) . 1_565 ?
O4 Rb1 B1 123.95(19) . 3_475 ?
O4 Rb1 B4 55.6(2) . . ?
O5 Rb1 O2 116.50(15) 4 3_475 ?
O5 Rb1 O3 158.15(18) 4 3_475 ?
O5 Rb1 O4 65.88(15) 4 . ?
O5 Rb1 O8 98.76(19) 4 1_565 ?
O5 Rb1 O8 64.31(18) 4 3_465 ?
O5 Rb1 O9 100.81(16) 4 1_565 ?
O5 Rb1 B1 134.8(2) 4 3_475 ?
O5 Rb1 B3 26.6(2) 4 3_475 ?
O5 Rb1 B4 118.5(2) 4 . ?
O6 Rb1 O2 66.63(16) 3_475 3_475 ?
O6 Rb1 O2 117.21(17) . 3_475 ?
O6 Rb1 O3 77.77(17) . 3_475 ?
O6 Rb1 O3 111.22(17) 3_475 3_475 ?
O6 Rb1 O4 107.41(16) 3_475 . ?
O6 Rb1 O4 45.06(15) . . ?
O6 Rb1 O5 110.76(17) . 4 ?
O6 Rb1 O5 50.45(17) 3_475 4 ?
O6 Rb1 O6 145.94(15) . 3_475 ?
O6 Rb1 O8 81.59(17) . 1_565 ?
O6 Rb1 O8 75.12(17) 3_475 3_465 ?
O6 Rb1 O8 70.85(17) . 3_465 ?
O6 Rb1 O8 125.22(18) 3_475 1_565 ?
O6 Rb1 O9 118.40(17) . 1_565 ?
O6 Rb1 O9 94.66(16) 3_475 1_565 ?
O6 Rb1 B1 94.0(2) . 3_475 ?
O6 Rb1 B1 88.06(19) 3_475 3_475 ?
O6 Rb1 B3 136.3(2) . 3_475 ?
O6 Rb1 B3 26.5(2) 3_475 3_475 ?
O6 Rb1 B4 21.9(2) . . ?
O6 Rb1 B4 133.1(2) 3_475 . ?
O8 Rb1 O2 126.40(18) 1_565 3_475 ?
O8 Rb1 O4 92.07(17) 1_565 . ?
O8 Rb1 O8 137.9(2) 1_565 3_465 ?
O8 Rb1 O9 41.31(15) 1_565 1_565 ?
O8 Rb1 O9 165.07(18) 3_465 1_565 ?
O8 Rb1 B1 91.2(2) 3_465 3_475 ?
O8 Rb1 B1 122.5(2) 1_565 3_475 ?
O8 Rb1 B3 106.6(2) 1_565 3_475 ?
O8 Rb1 B4 62.6(2) 3_465 . ?
O8 Rb1 B4 100.3(2) 1_565 . ?
O9 Rb1 B4 130.4(2) 1_565 . ?
B1 Rb1 O9 99.37(19) 3_475 1_565 ?
B1 Rb1 B4 74.3(2) 3_475 . ?
B3 Rb1 O4 91.3(2) 3_475 . ?
B3 Rb1 O8 75.9(2) 3_475 3_465 ?
B3 Rb1 O9 90.11(19) 3_475 1_565 ?
B3 Rb1 B1 114.5(2) 3_475 3_475 ?
B3 Rb1 B4 138.0(2) 3_475 . ?
B4 O1 K1 101.7(6) . . ?
B4 O1 Rb1 71.7(5) . . ?
B4 O1 B5 132.5(8) . . ?
B4 O1 Rb2 101.7(6) . . ?
B5 O1 K1 109.2(5) . . ?
B5 O1 Rb1 83.8(5) . . ?
B5 O1 Rb2 109.2(5) . . ?
B1 O2 K1 81.6(5) . 3_565 ?
B1 O2 Rb1 89.3(5) . 3_575 ?
B1 O2 B5 130.9(7) . . ?
B1 O2 K 89.3(5) . 3_575 ?
B1 O2 Rb2 81.6(5) . 3_565 ?
B5 O2 K1 132.5(5) . 3_565 ?
B5 O2 Rb1 127.7(6) . 3_575 ?
B5 O2 K 127.7(6) . 3_575 ?
B5 O2 Rb2 132.5(5) . 3_565 ?
B1 O3 K1 99.6(4) . 3_565 ?
B1 O3 Rb1 98.6(5) . 3_575 ?
B1 O3 B5 117.7(6) . 3_575 ?
B1 O3 K 98.6(5) . 3_575 ?
B1 O3 Rb2 99.6(4) . 3_565 ?
B5 O3 K1 130.7(5) 3_575 3_565 ?
B5 O3 Rb1 115.5(5) 3_575 3_575 ?
B5 O3 K 115.5(5) 3_575 3_575 ?
B5 O3 Rb2 130.7(5) 3_575 3_565 ?
B3 O4 K1 97.4(5) . 4 ?
B3 O4 Rb1 83.1(5) . . ?
B3 O4 B5 121.8(7) . 4 ?
B3 O4 K 83.1(5) . . ?
B3 O4 Rb2 97.4(5) . 4 ?
B5 O4 K1 90.2(4) 4 4 ?
B5 O4 Rb1 109.4(5) 4 . ?
B5 O4 K 109.4(5) 4 . ?
B5 O4 Rb2 90.2(4) 4 4 ?
B1 O5 K1 109.9(5) . 1_565 ?
B1 O5 Rb1 130.7(5) . 4_554 ?
B1 O5 B3 122.5(6) . 2_674 ?
B1 O5 K 130.7(5) . 4_554 ?
B1 O5 Rb2 109.9(5) . 1_565 ?
B3 O5 K1 101.4(5) 2_674 1_565 ?
B3 O5 Rb1 94.1(5) 2_674 4_554 ?
B3 O5 K 94.1(5) 2_674 4_554 ?
B3 O5 Rb2 101.4(5) 2_674 1_565 ?
Rb1 O6 Rb1 107.71(19) . 3_575 ?
B3 O6 Rb1 96.5(5) . 3_575 ?
B3 O6 Rb1 107.5(4) . . ?
B3 O6 K 96.5(5) . 3_575 ?
B3 O6 K 107.5(4) . . ?
B4 O6 Rb1 110.1(5) . . ?
B4 O6 Rb1 113.5(5) . 3_575 ?
B4 O6 B3 120.3(7) . . ?
B4 O6 K 113.5(5) . 3_575 ?
B4 O6 K 110.1(5) . . ?
K O6 K 107.71(19) . 3_575 ?
K1 O7 K1 105.97(18) 2_665 4 ?
B2 O7 K1 85.3(5) . 4 ?
B2 O7 K1 132.6(6) . 2_665 ?
B2 O7 B3 119.8(7) . . ?
B2 O7 Rb2 85.3(5) . 4 ?
B2 O7 Rb2 132.6(6) . 2_665 ?
B3 O7 K1 102.3(5) . 2_665 ?
B3 O7 K1 103.5(5) . 4 ?
B3 O7 Rb2 103.5(5) . 4 ?
B3 O7 Rb2 102.3(5) . 2_665 ?
Rb2 O7 Rb2 105.97(18) 2_665 4 ?
Rb1 O8 Rb1 87.72(17) 1_545 3_565 ?
B2 O8 K1 70.3(5) . 4 ?
B2 O8 Rb1 155.2(6) . 3_565 ?
B2 O8 Rb1 101.6(6) . 1_545 ?
B2 O8 K 155.2(6) . 3_565 ?
B2 O8 K 101.6(6) . 1_545 ?
B2 O8 Rb2 70.3(5) . 4 ?
B2 O8 H8 83(6) . . ?
K O8 K 87.72(17) 1_545 3_565 ?
B2 O9 K1 136.0(6) . . ?
B2 O9 Rb1 86.5(5) . 1_545 ?
B2 O9 B4 117.2(7) . . ?
B2 O9 K 86.5(5) . 1_545 ?
B2 O9 Rb2 136.0(6) . . ?
B4 O9 K1 92.8(5) . . ?
B4 O9 Rb1 152.5(5) . 1_545 ?
B4 O9 K 152.5(5) . 1_545 ?
B4 O9 Rb2 92.8(5) . . ?
O2 B1 K1 75.2(5) . 3_565 ?
O2 B1 Rb1 67.1(5) . 3_575 ?
O2 B1 O3 114.4(7) . . ?
O2 B1 O5 124.5(8) . . ?
O2 B1 K 67.1(5) . 3_575 ?
O2 B1 Rb2 97.5(5) . 1_565 ?
O2 B1 Rb2 75.2(5) . 3_565 ?
O3 B1 K1 56.9(4) . 3_565 ?
O3 B1 Rb1 57.6(4) . 3_575 ?
O3 B1 O5 121.1(7) . . ?
O3 B1 K 57.6(4) . 3_575 ?
O3 B1 Rb2 56.9(4) . 3_565 ?
O3 B1 Rb2 124.8(5) . 1_565 ?
O5 B1 K1 138.5(6) . 3_565 ?
O5 B1 Rb1 147.0(6) . 3_575 ?
O5 B1 K 147.0(6) . 3_575 ?
O5 B1 Rb2 49.1(4) . 1_565 ?
O5 B1 Rb2 138.5(6) . 3_565 ?
Rb2 B1 Rb2 171.7(3) 3_565 1_565 ?
O7 B2 K1 70.2(5) . 4 ?
O7 B2 Rb1 144.2(6) . 1_545 ?
O7 B2 O8 123.7(8) . . ?
O7 B2 O9 121.7(9) . . ?
O7 B2 Rb2 70.2(5) . 4 ?
O7 B2 H8 88(2) . . ?
O8 B2 K1 86.2(5) . 4 ?
O8 B2 Rb1 56.6(5) . 1_545 ?
O8 B2 O9 114.6(8) . . ?
O8 B2 Rb2 86.2(5) . 4 ?
O8 B2 H8 37(2) . . ?
O9 B2 K1 115.8(6) . 4 ?
O9 B2 Rb1 71.1(5) . 1_545 ?
O9 B2 Rb2 115.8(6) . 4 ?
O9 B2 H8 148(3) . . ?
Rb1 B3 Rb1 82.1(2) 3_575 . ?
O4 B3 K1 123.9(6) . 2_665 ?
O4 B3 Rb1 152.7(6) . 3_575 ?
O4 B3 Rb1 72.7(4) . . ?
O4 B3 O5 112.0(7) . 2_675 ?
O4 B3 O6 109.4(7) . . ?
O4 B3 O7 113.0(7) . . ?
O4 B3 K 152.7(6) . 3_575 ?
O4 B3 K 72.7(4) . . ?
O4 B3 Rb2 60.0(4) . 4 ?
O4 B3 Rb2 123.9(6) . 2_665 ?
O5 B3 K1 54.2(4) 2_675 2_665 ?
O5 B3 Rb1 59.3(4) 2_675 3_575 ?
O5 B3 Rb1 94.8(5) 2_675 . ?
O5 B3 O7 106.9(7) 2_675 . ?
O5 B3 K 59.3(4) 2_675 3_575 ?
O5 B3 K 94.8(5) 2_675 . ?
O5 B3 Rb2 122.0(6) 2_675 4 ?
O5 B3 Rb2 54.2(4) 2_675 2_665 ?
O6 B3 K1 126.8(5) . 2_665 ?
O6 B3 Rb1 48.3(4) . . ?
O6 B3 Rb1 57.1(4) . 3_575 ?
O6 B3 O5 108.4(7) . 2_675 ?
O6 B3 O7 107.0(6) . . ?
O6 B3 K 48.3(4) . . ?
O6 B3 K 57.1(4) . 3_575 ?
O6 B3 Rb2 129.0(5) . 4 ?
O6 B3 Rb2 126.8(5) . 2_665 ?
O7 B3 K1 53.2(4) . 2_665 ?
O7 B3 Rb1 94.1(5) . 3_575 ?
O7 B3 Rb1 152.3(6) . . ?
O7 B3 K 94.1(5) . 3_575 ?
O7 B3 K 152.3(6) . . ?
O7 B3 Rb2 53.2(4) . 2_665 ?
O7 B3 Rb2 53.3(4) . 4 ?
K B3 K 82.1(2) 3_575 . ?
Rb2 B3 Rb2 82.1(2) 2_665 4 ?
Rb1 B4 Rb1 79.0(2) . 3_575 ?
O1 B4 K1 54.8(5) . . ?
O1 B4 Rb1 86.4(5) . . ?
O1 B4 Rb1 107.1(6) . 3_575 ?
O1 B4 O6 125.5(9) . . ?
O1 B4 O9 115.3(9) . . ?
O1 B4 K 86.4(5) . . ?
O1 B4 K 107.1(6) . 3_575 ?
O1 B4 Rb2 54.8(5) . . ?
O6 B4 K1 166.5(6) . . ?
O6 B4 Rb1 46.0(4) . 3_575 ?
O6 B4 Rb1 47.9(4) . . ?
O6 B4 O9 119.2(8) . . ?
O6 B4 K 47.9(4) . . ?
O6 B4 K 46.0(4) . 3_575 ?
O6 B4 Rb2 166.5(6) . . ?
O9 B4 K1 62.1(5) . . ?
O9 B4 Rb1 145.5(6) . . ?
O9 B4 Rb1 115.9(5) . 3_575 ?
O9 B4 K 145.5(6) . . ?
O9 B4 K 115.9(5) . 3_575 ?
O9 B4 Rb2 62.1(5) . . ?
K B4 K 79.0(2) . 3_575 ?
O1 B5 K1 47.2(4) . . ?
O1 B5 Rb1 72.8(5) . . ?
O1 B5 Rb2 47.2(4) . . ?
O2 B5 K1 104.1(4) . . ?
O2 B5 Rb1 98.5(5) . . ?
O2 B5 O1 108.4(7) . . ?
O2 B5 O3 109.8(6) . 3_475 ?
O2 B5 Rb2 104.1(4) . . ?
O3 B5 K1 143.9(5) 3_475 . ?
O3 B5 Rb1 43.6(4) 3_475 . ?
O3 B5 O1 108.3(7) 3_475 . ?
O3 B5 Rb2 143.9(5) 3_475 . ?
O4 B5 K1 65.7(4) 4_554 . ?
O4 B5 Rb1 147.5(5) 4_554 . ?
O4 B5 O1 107.5(6) 4_554 . ?
O4 B5 O2 111.5(8) 4_554 . ?
O4 B5 O3 111.1(7) 4_554 3_475 ?
O4 B5 Rb2 65.7(4) 4_554 . ?
O2 K O4 137.92(16) 3_475 . ?
O2 K O8 94.81(16) 3_475 3_465 ?
O2 K O9 90.90(15) 3_475 1_565 ?
O2 K B1 23.63(18) 3_475 3_475 ?
O2 K B3 92.7(2) 3_475 3_475 ?
O2 K B4 96.6(2) 3_475 . ?
O3 K O2 44.83(15) 3_475 3_475 ?
O3 K O4 118.08(16) 3_475 . ?
O3 K O8 101.99(18) 3_475 3_465 ?
O3 K O8 102.45(19) 3_475 1_565 ?
O3 K O9 91.79(17) 3_475 1_565 ?
O3 K B1 23.8(2) 3_475 3_475 ?
O3 K B3 137.5(2) 3_475 3_475 ?
O3 K B4 62.6(2) 3_475 . ?
O4 K O8 46.05(16) . 3_465 ?
O4 K O9 130.98(16) . 1_565 ?
O4 K B1 123.95(19) . 3_475 ?
O4 K B4 55.6(2) . . ?
O5 K O2 116.50(15) 4 3_475 ?
O5 K O3 158.15(18) 4 3_475 ?
O5 K O4 65.88(15) 4 . ?
O5 K O8 98.76(19) 4 1_565 ?
O5 K O8 64.31(18) 4 3_465 ?
O5 K O9 100.81(16) 4 1_565 ?
O5 K B1 134.8(2) 4 3_475 ?
O5 K B3 26.6(2) 4 3_475 ?
O5 K B4 118.5(2) 4 . ?
O6 K O2 66.63(16) 3_475 3_475 ?
O6 K O2 117.21(17) . 3_475 ?
O6 K O3 111.22(17) 3_475 3_475 ?
O6 K O3 77.77(17) . 3_475 ?
O6 K O4 107.41(16) 3_475 . ?
O6 K O4 45.06(15) . . ?
O6 K O5 110.76(17) . 4 ?
O6 K O5 50.45(17) 3_475 4 ?
O6 K O6 145.94(15) . 3_475 ?
O6 K O8 75.12(17) 3_475 3_465 ?
O6 K O8 81.59(17) . 1_565 ?
O6 K O8 70.85(17) . 3_465 ?
O6 K O8 125.22(18) 3_475 1_565 ?
O6 K O9 118.40(17) . 1_565 ?
O6 K O9 94.66(16) 3_475 1_565 ?
O6 K B1 94.0(2) . 3_475 ?
O6 K B1 88.06(19) 3_475 3_475 ?
O6 K B3 136.3(2) . 3_475 ?
O6 K B3 26.5(2) 3_475 3_475 ?
O6 K B4 21.9(2) . . ?
O6 K B4 133.1(2) 3_475 . ?
O8 K O2 126.40(18) 1_565 3_475 ?
O8 K O4 92.07(17) 1_565 . ?
O8 K O8 137.9(2) 1_565 3_465 ?
O8 K O9 41.31(15) 1_565 1_565 ?
O8 K O9 165.07(18) 3_465 1_565 ?
O8 K B1 122.5(2) 1_565 3_475 ?
O8 K B1 91.2(2) 3_465 3_475 ?
O8 K B3 106.6(2) 1_565 3_475 ?
O8 K B4 62.6(2) 3_465 . ?
O8 K B4 100.3(2) 1_565 . ?
O9 K B4 130.4(2) 1_565 . ?
B1 K O9 99.37(19) 3_475 1_565 ?
B1 K B4 74.3(2) 3_475 . ?
B3 K O4 91.3(2) 3_475 . ?
B3 K O8 75.9(2) 3_475 3_465 ?
B3 K O9 90.11(19) 3_475 1_565 ?
B3 K B1 114.5(2) 3_475 3_475 ?
B3 K B4 138.0(2) 3_475 . ?
O1 Rb2 O2 111.66(16) . 3_465 ?
O1 Rb2 O3 144.18(18) . 3_465 ?
O1 Rb2 O4 45.95(16) . 4_554 ?
O1 Rb2 O5 143.67(18) . 1_545 ?
O1 Rb2 O7 99.98(18) . 2_664 ?
O1 Rb2 O7 71.73(18) . 4_554 ?
O1 Rb2 O8 114.05(17) . 4_554 ?
O1 Rb2 O9 48.15(18) . . ?
O1 Rb2 B1 134.68(19) . 3_465 ?
O1 Rb2 B2 95.1(2) . 4_554 ?
O1 Rb2 B4 23.5(2) . . ?
O2 Rb2 O8 56.22(15) 3_465 4_554 ?
O2 Rb2 B1 23.16(17) 3_465 3_465 ?
O3 Rb2 O2 42.58(15) 3_465 3_465 ?
O3 Rb2 O4 158.13(16) 3_465 4_554 ?
O3 Rb2 O5 65.80(16) 3_465 1_545 ?
O3 Rb2 O7 114.01(17) 3_465 2_664 ?
O3 Rb2 O7 113.35(17) 3_465 4_554 ?
O3 Rb2 O8 75.16(16) 3_465 4_554 ?
O3 Rb2 O9 102.40(18) 3_465 . ?
O3 Rb2 B1 23.5(2) 3_465 3_465 ?
O3 Rb2 B2 98.6(2) 3_465 4_554 ?
O3 Rb2 B4 126.4(2) 3_465 . ?
O4 Rb2 O2 121.50(15) 4_554 3_465 ?
O4 Rb2 O8 83.07(15) 4_554 4_554 ?
O4 Rb2 B1 135.8(2) 4_554 3_465 ?
O4 Rb2 B2 59.7(2) 4_554 4_554 ?
O4 Rb2 B4 68.4(2) 4_554 . ?
O5 Rb2 O2 104.28(14) 1_545 3_465 ?
O5 Rb2 O4 116.94(16) 1_545 4_554 ?
O5 Rb2 O7 122.62(16) 1_545 4_554 ?
O5 Rb2 O8 90.03(16) 1_545 4_554 ?
O5 Rb2 O9 124.12(17) 1_545 . ?
O5 Rb2 B1 81.12(19) 1_545 3_465 ?
O5 Rb2 B2 99.2(2) 1_545 4_554 ?
O5 Rb2 B4 135.7(2) 1_545 . ?
O7 Rb2 O2 143.61(16) 2_664 3_465 ?
O7 Rb2 O2 77.82(15) 4_554 3_465 ?
O7 Rb2 O4 45.65(15) 4_554 4_554 ?
O7 Rb2 O4 69.45(16) 2_664 4_554 ?
O7 Rb2 O5 48.81(16) 2_664 1_545 ?
O7 Rb2 O7 96.32(16) 2_664 4_554 ?
O7 Rb2 O8 42.84(16) 4_554 4_554 ?
O7 Rb2 O8 95.12(17) 2_664 4_554 ?
O7 Rb2 O9 119.01(18) 2_664 . ?
O7 Rb2 B1 90.2(2) 4_554 3_465 ?
O7 Rb2 B1 123.61(19) 2_664 3_465 ?
O7 Rb2 B2 85.1(2) 2_664 4_554 ?
O7 Rb2 B2 24.5(2) 4_554 4_554 ?
O7 Rb2 B4 93.2(2) 4_554 . ?
O7 Rb2 B4 107.7(2) 2_664 . ?
O9 Rb2 O2 95.93(16) . 3_465 ?
O9 Rb2 O4 93.47(17) . 4_554 ?
O9 Rb2 O7 112.31(17) . 4_554 ?
O9 Rb2 O8 142.13(17) . 4_554 ?
O9 Rb2 B1 109.4(2) . 3_465 ?
O9 Rb2 B2 136.5(2) . 4_554 ?
O9 Rb2 B4 25.1(2) . . ?
B1 Rb2 O8 55.5(2) 3_465 4_554 ?
B2 Rb2 O2 74.9(2) 4_554 3_465 ?
B2 Rb2 O8 23.5(2) 4_554 4_554 ?
B2 Rb2 B1 78.5(2) 4_554 3_465 ?
B2 Rb2 B4 117.4(2) 4_554 . ?
B4 Rb2 O2 108.5(2) . 3_465 ?
B4 Rb2 O8 133.11(19) . 4_554 ?
B4 Rb2 B1 127.8(2) . 3_465 ?

loop_
_geom_bond_atom_site_label_1
_geom_bond_atom_site_label_2
_geom_bond_distance
_geom_bond_site_symmetry_2
_geom_bond_publ_flag
K1 O1 2.753(7) . ?
K1 O2 3.307(6) 3_465 ?
K1 O3 2.874(6) 3_465 ?
K1 O4 3.227(6) 4_554 ?
K1 O5 2.910(6) 1_545 ?
K1 O7 3.048(6) 4_554 ?
K1 O7 2.884(6) 2_664 ?
K1 O8 3.423(8) 4_554 ?
K1 O9 2.921(6) . ?
K1 B1 3.384(9) 3_465 ?
K1 B2 3.230(10) 4_554 ?
K1 B4 3.300(11) . ?
Rb1 O2 3.090(6) 3_475 ?
Rb1 O3 2.865(6) 3_475 ?
Rb1 O4 3.326(6) . ?
Rb1 O5 2.858(6) 4 ?
Rb1 O6 2.708(6) . ?
Rb1 O6 2.801(5) 3_475 ?
Rb1 O8 3.354(7) 3_465 ?
Rb1 O8 3.059(7) 1_565 ?
Rb1 O9 3.404(7) 1_565 ?
Rb1 B1 3.355(10) 3_475 ?
Rb1 B3 3.315(10) 3_475 ?
Rb1 B4 3.425(10) . ?
O1 B4 1.346(12) . ?
O1 B5 1.497(12) . ?
O1 Rb2 2.753(7) . ?
O2 K1 3.307(6) 3_565 ?
O2 Rb1 3.090(6) 3_575 ?
O2 B1 1.345(10) . ?
O2 B5 1.458(10) . ?
O2 K 3.090(6) 3_575 ?
O2 Rb2 3.307(6) 3_565 ?
O3 K1 2.874(6) 3_565 ?
O3 Rb1 2.865(6) 3_575 ?
O3 B1 1.369(12) . ?
O3 B5 1.479(10) 3_575 ?
O3 K 2.865(6) 3_575 ?
O3 Rb2 2.874(6) 3_565 ?
O4 K1 3.227(6) 4 ?
O4 B3 1.432(11) . ?
O4 B5 1.447(13) 4 ?
O4 K 3.326(6) . ?
O4 Rb2 3.227(6) 4 ?
O5 K1 2.910(6) 1_565 ?
O5 Rb1 2.858(6) 4_554 ?
O5 B1 1.379(11) . ?
O5 B3 1.488(11) 2_674 ?
O5 K 2.858(6) 4_554 ?
O5 Rb2 2.910(6) 1_565 ?
O6 Rb1 2.801(5) 3_575 ?
O6 B3 1.487(11) . ?
O6 B4 1.363(12) . ?
O6 K 2.801(5) 3_575 ?
O6 K 2.708(6) . ?
O7 K1 3.048(6) 4 ?
O7 K1 2.884(6) 2_665 ?
O7 B2 1.344(12) . ?
O7 B3 1.493(10) . ?
O7 Rb2 3.048(6) 4 ?
O7 Rb2 2.884(6) 2_665 ?
O8 K1 3.423(7) 4 ?
O8 Rb1 3.059(7) 1_545 ?
O8 Rb1 3.354(7) 3_565 ?
O8 B2 1.365(12) . ?
O8 K 3.059(7) 1_545 ?
O8 K 3.354(7) 3_565 ?
O8 Rb2 3.423(7) 4 ?
O8 H8 0.95(3) . ?
O9 Rb1 3.404(7) 1_545 ?
O9 B2 1.370(12) . ?
O9 B4 1.399(12) . ?
O9 K 3.404(7) 1_545 ?
O9 Rb2 2.921(6) . ?
B1 K1 3.384(9) 3_565 ?
B1 Rb1 3.355(10) 3_575 ?
B1 K 3.355(10) 3_575 ?
B1 Rb2 3.384(9) 3_565 ?
B1 Rb2 3.619(9) 1_565 ?
B2 K1 3.230(10) 4 ?
B2 Rb1 3.591(11) 1_545 ?
B2 Rb2 3.230(10) 4 ?
B2 H8 1.57(8) . ?
B3 K1 3.519(10) 2_665 ?
B3 Rb1 3.315(10) 3_575 ?
B3 O5 1.488(11) 2_675 ?
B3 K 3.460(10) . ?
B3 K 3.315(10) 3_575 ?
B3 Rb2 3.695(10) 4 ?
B3 Rb2 3.519(10) 2_665 ?
B4 Rb1 3.569(10) 3_575 ?
B4 K 3.425(10) . ?
B4 K 3.569(10) 3_575 ?
B4 Rb2 3.300(11) . ?
B5 O3 1.479(10) 3_475 ?
B5 O4 1.447(13) 4_554 ?
B5 Rb2 3.541(8) . ?
K O2 3.090(6) 3_475 ?
K O3 2.865(6) 3_475 ?
K O5 2.858(6) 4 ?
K O6 2.801(5) 3_475 ?
K O8 3.354(7) 3_465 ?
K O8 3.059(7) 1_565 ?
K O9 3.404(7) 1_565 ?
K B1 3.355(10) 3_475 ?
K B3 3.315(10) 3_475 ?
Rb2 O2 3.307(6) 3_465 ?
Rb2 O3 2.874(6) 3_465 ?
Rb2 O4 3.227(6) 4_554 ?
Rb2 O5 2.910(6) 1_545 ?
Rb2 O7 2.884(6) 2_664 ?
Rb2 O7 3.048(6) 4_554 ?
Rb2 O8 3.423(8) 4_554 ?
Rb2 B1 3.384(9) 3_465 ?
Rb2 B2 3.230(10) 4_554 ?

loop_
_geom_torsion_atom_site_label_1
_geom_torsion_atom_site_label_2
_geom_torsion_atom_site_label_3
_geom_torsion_atom_site_label_4
_geom_torsion
_geom_torsion_site_symmetry_1
_geom_torsion_site_symmetry_2
_geom_torsion_site_symmetry_3
_geom_torsion_site_symmetry_4
_geom_torsion_publ_flag
K1 O1 B4 O6 163.5(7) . . . . ?
K1 O1 B4 O9 -14.9(8) . . . . ?
K1 O1 B5 O2 -92.4(7) . . . . ?
K1 O1 B5 O3 148.5(5) . . . 3_475 ?
K1 O1 B5 O4 28.3(7) . . . 4_554 ?
K1 O2 B1 O3 -42.3(6) 3_565 . . . ?
K1 O2 B1 O5 139.3(9) 3_565 . . . ?
K1 O2 B5 K1 16.9(8) 3_565 . . . ?
K1 O2 B5 O1 66.1(10) 3_565 . . . ?
K1 O2 B5 O3 -175.8(4) 3_565 . . 3_475 ?
K1 O2 B5 O4 -52.1(10) 3_565 . . 4_554 ?
K1 O3 B1 O2 50.9(8) 3_565 . . . ?
K1 O3 B1 O5 -130.6(7) 3_565 . . . ?
K1 O4 B3 K1 -54.6(5) 4 . . 2_665 ?
K1 O4 B3 O5 -115.3(6) 4 . . 2_675 ?
K1 O4 B3 O6 124.6(6) 4 . . . ?
K1 O4 B3 O7 5.5(7) 4 . . . ?
K1 O5 B1 K1 175.3(5) 1_565 . . 3_565 ?
K1 O5 B1 O2 67.3(9) 1_565 . . . ?
K1 O5 B1 O3 -111.0(7) 1_565 . . . ?
K1 O7 B2 K1 107.5(6) 2_665 . . 4 ?
K1 O7 B2 O8 36.4(14) 2_665 . . . ?
K1 O7 B2 O8 -71.0(9) 4 . . . ?
K1 O7 B2 O9 108.7(9) 4 . . . ?
K1 O7 B2 O9 -143.8(7) 2_665 . . . ?
K1 O7 B3 K1 110.0(3) 4 . . 2_665 ?
K1 O7 B3 O4 -6.0(8) 4 . . . ?
K1 O7 B3 O4 -116.0(6) 2_665 . . . ?
K1 O7 B3 O5 117.7(6) 4 . . 2_675 ?
K1 O7 B3 O5 7.7(7) 2_665 . . 2_675 ?
K1 O7 B3 O6 123.6(5) 2_665 . . . ?
K1 O7 B3 O6 -126.4(5) 4 . . . ?
K1 O8 B2 O7 63.1(9) 4 . . . ?
K1 O8 B2 O9 -116.7(9) 4 . . . ?
K1 O9 B2 K1 -128.0(6) . . . 4 ?
K1 O9 B2 O7 150.3(6) . . . . ?
K1 O9 B2 O8 -29.9(13) . . . . ?
K1 O9 B4 O1 13.8(7) . . . . ?
K1 O9 B4 O6 -164.7(7) . . . . ?
Rb1 O1 B4 Rb1 -77.3(3) . . . 3_575 ?
Rb1 O1 B4 O6 -29.6(7) . . . . ?
Rb1 O1 B4 O9 152.0(8) . . . . ?
Rb1 O1 B5 O2 93.4(6) . . . . ?
Rb1 O1 B5 O3 -25.7(6) . . . 3_475 ?
Rb1 O1 B5 O4 -145.9(6) . . . 4_554 ?
Rb1 O2 B1 O3 33.8(7) 3_575 . . . ?
Rb1 O2 B1 O5 -144.6(8) 3_575 . . . ?
Rb1 O2 B5 Rb1 33.3(5) 3_575 . . . ?
Rb1 O2 B5 O1 -41.3(9) 3_575 . . . ?
Rb1 O2 B5 O3 76.9(8) 3_575 . . 3_475 ?
Rb1 O2 B5 O4 -159.5(5) 3_575 . . 4_554 ?
Rb1 O3 B1 O2 -37.4(7) 3_575 . . . ?
Rb1 O3 B1 O5 141.0(7) 3_575 . . . ?
Rb1 O4 B3 Rb1 22.9(12) . . . 3_575 ?
Rb1 O4 B3 O5 88.2(6) . . . 2_675 ?
Rb1 O4 B3 O6 -31.9(6) . . . . ?
Rb1 O4 B3 O7 -151.0(7) . . . . ?
Rb1 O5 B1 Rb1 -143.9(7) 4_554 . . 3_575 ?
Rb1 O5 B1 O2 -42.8(12) 4_554 . . . ?
Rb1 O5 B1 O3 138.9(6) 4_554 . . . ?
Rb1 O6 B3 Rb1 -110.9(3) . . . 3_575 ?
Rb1 O6 B3 Rb1 110.9(3) 3_575 . . . ?
Rb1 O6 B3 O4 153.5(5) 3_575 . . . ?
Rb1 O6 B3 O4 42.6(7) . . . . ?
Rb1 O6 B3 O5 31.2(6) 3_575 . . 2_675 ?
Rb1 O6 B3 O5 -79.7(6) . . . 2_675 ?
Rb1 O6 B3 O7 -83.8(6) 3_575 . . . ?
Rb1 O6 B3 O7 165.3(5) . . . . ?
Rb1 O6 B4 Rb1 120.8(5) . . . 3_575 ?
Rb1 O6 B4 Rb1 -120.8(5) 3_575 . . . ?
Rb1 O6 B4 O1 41.5(10) . . . . ?
Rb1 O6 B4 O1 -79.3(9) 3_575 . . . ?
Rb1 O6 B4 O9 -140.1(6) . . . . ?
Rb1 O6 B4 O9 99.1(8) 3_575 . . . ?
Rb1 O8 B2 Rb1 110.3(14) 3_565 . . 1_545 ?
Rb1 O8 B2 O7 -113.1(13) 3_565 . . . ?
Rb1 O8 B2 O7 136.7(9) 1_545 . . . ?
Rb1 O8 B2 O9 67.2(17) 3_565 . . . ?
Rb1 O8 B2 O9 -43.1(9) 1_545 . . . ?
Rb1 O9 B2 O7 -142.7(9) 1_545 . . . ?
Rb1 O9 B2 O8 37.1(8) 1_545 . . . ?
Rb1 O9 B4 Rb1 71.6(18) 1_545 . . . ?
Rb1 O9 B4 Rb1 -179.0(8) 1_545 . . 3_575 ?
Rb1 O9 B4 O1 -52.7(16) 1_545 . . . ?
Rb1 O9 B4 O6 128.8(10) 1_545 . . . ?
B1 O2 B5 K1 139.1(7) . . . . ?
B1 O2 B5 Rb1 -97.2(9) . . . . ?
B1 O2 B5 O1 -171.8(8) . . . . ?
B1 O2 B5 O3 -53.6(12) . . . 3_475 ?
B1 O2 B5 O4 70.0(10) . . . 4_554 ?
B1 O2 B5 Rb2 139.1(7) . . . . ?
B2 O7 B3 K1 -157.6(8) . . . 2_665 ?
B2 O7 B3 Rb1 -10.1(16) . . . . ?
B2 O7 B3 Rb1 -90.8(7) . . . 3_575 ?
B2 O7 B3 O4 86.4(10) . . . . ?
B2 O7 B3 O5 -149.9(8) . . . 2_675 ?
B2 O7 B3 O6 -34.0(10) . . . . ?
B2 O7 B3 K -10.1(16) . . . . ?
B2 O7 B3 K -90.8(7) . . . 3_575 ?
B2 O7 B3 Rb2 92.4(7) . . . 4 ?
B2 O7 B3 Rb2 -157.6(8) . . . 2_665 ?
B2 O9 B4 K1 146.5(8) . . . . ?
B2 O9 B4 Rb1 -75.4(12) . . . . ?
B2 O9 B4 Rb1 34.0(10) . . . 3_575 ?
B2 O9 B4 O1 160.3(8) . . . . ?
B2 O9 B4 O6 -18.2(12) . . . . ?
B2 O9 B4 K 34.0(10) . . . 3_575 ?
B2 O9 B4 K -75.4(12) . . . . ?
B2 O9 B4 Rb2 146.5(8) . . . . ?
B3 O5 B1 K1 -66.1(11) 2_674 . . 3_565 ?
B3 O5 B1 Rb1 84.8(12) 2_674 . . 3_575 ?
B3 O5 B1 O2 -174.2(8) 2_674 . . . ?
B3 O5 B1 O3 7.6(12) 2_674 . . . ?
B3 O5 B1 K 84.8(12) 2_674 . . 3_575 ?
B3 O5 B1 Rb2 118.6(8) 2_674 . . 1_565 ?
B3 O5 B1 Rb2 -66.1(11) 2_674 . . 3_565 ?
B3 O6 B4 K1 -106(3) . . . . ?
B3 O6 B4 Rb1 125.9(7) . . . . ?
B3 O6 B4 Rb1 -113.3(7) . . . 3_575 ?
B3 O6 B4 O1 167.4(8) . . . . ?
B3 O6 B4 O9 -14.3(11) . . . . ?
B3 O6 B4 K -113.3(7) . . . 3_575 ?
B3 O6 B4 K 125.9(7) . . . . ?
B3 O6 B4 Rb2 -106(3) . . . . ?
B3 O7 B2 K1 -102.9(7) . . . 4 ?
B3 O7 B2 Rb1 -96.0(11) . . . 1_545 ?
B3 O7 B2 O8 -174.0(8) . . . . ?
B3 O7 B2 O9 5.8(13) . . . . ?
B3 O7 B2 Rb2 -102.9(7) . . . 4 ?
B4 O1 B5 K1 127.7(10) . . . . ?
B4 O1 B5 Rb1 -58.1(9) . . . . ?
B4 O1 B5 O2 35.3(12) . . . . ?
B4 O1 B5 O3 -83.9(10) . . . 3_475 ?
B4 O1 B5 O4 156.0(9) . . . 4_554 ?
B4 O1 B5 Rb2 127.7(10) . . . . ?
B4 O6 B3 K1 94.7(8) . . . 2_665 ?
B4 O6 B3 Rb1 122.0(7) . . . 3_575 ?
B4 O6 B3 Rb1 -127.1(7) . . . . ?
B4 O6 B3 O4 -84.5(8) . . . . ?
B4 O6 B3 O5 153.2(7) . . . 2_675 ?
B4 O6 B3 O7 38.3(9) . . . . ?
B4 O6 B3 K 122.0(7) . . . 3_575 ?
B4 O6 B3 K -127.1(7) . . . . ?
B4 O6 B3 Rb2 -17.9(10) . . . 4 ?
B4 O6 B3 Rb2 94.7(8) . . . 2_665 ?
B4 O9 B2 K1 104.4(8) . . . 4 ?
B4 O9 B2 Rb1 165.4(7) . . . 1_545 ?
B4 O9 B2 O7 22.7(13) . . . . ?
B4 O9 B2 O8 -157.5(8) . . . . ?
B4 O9 B2 Rb2 104.4(8) . . . 4 ?
B5 O1 B4 K1 -130.3(10) . . . . ?
B5 O1 B4 Rb1 62.8(9) . . . . ?
B5 O1 B4 Rb1 -14.5(11) . . . 3_575 ?
B5 O1 B4 O6 33.2(14) . . . . ?
B5 O1 B4 O9 -145.2(8) . . . . ?
B5 O1 B4 K -14.5(11) . . . 3_575 ?
B5 O1 B4 K 62.8(9) . . . . ?
B5 O1 B4 Rb2 -130.3(10) . . . . ?
B5 O2 B1 K1 -140.9(8) . . . 3_565 ?
B5 O2 B1 Rb1 143.0(9) . . . 3_575 ?
B5 O2 B1 O3 176.9(8) . . . . ?
B5 O2 B1 O5 -1.5(14) . . . . ?
B5 O2 B1 K 143.0(9) . . . 3_575 ?
B5 O2 B1 Rb2 43.2(9) . . . 1_565 ?
B5 O2 B1 Rb2 -140.9(8) . . . 3_565 ?
B5 O3 B1 K1 146.8(8) 3_575 . . 3_565 ?
B5 O3 B1 Rb1 -124.9(7) 3_575 . . 3_575 ?
B5 O3 B1 O2 -162.3(8) 3_575 . . . ?
B5 O3 B1 O5 16.2(12) 3_575 . . . ?
B5 O3 B1 K -124.9(7) 3_575 . . 3_575 ?
B5 O3 B1 Rb2 -43.1(9) 3_575 . . 1_565 ?
B5 O3 B1 Rb2 146.8(8) 3_575 . . 3_565 ?
B5 O4 B3 K1 40.3(9) 4 . . 2_665 ?
B5 O4 B3 Rb1 -85.7(14) 4 . . 3_575 ?
B5 O4 B3 Rb1 -108.6(7) 4 . . . ?
B5 O4 B3 O5 -20.4(11) 4 . . 2_675 ?
B5 O4 B3 O6 -140.5(7) 4 . . . ?
B5 O4 B3 O7 100.4(9) 4 . . . ?
B5 O4 B3 K -85.7(14) 4 . . 3_575 ?
B5 O4 B3 K -108.6(7) 4 . . . ?
B5 O4 B3 Rb2 40.3(9) 4 . . 2_665 ?
B5 O4 B3 Rb2 94.9(7) 4 . . 4 ?
K O2 B1 O3 33.8(7) 3_575 . . . ?
K O2 B1 O5 -144.6(8) 3_575 . . . ?
K O2 B5 O1 -41.3(9) 3_575 . . . ?
K O2 B5 O3 76.9(8) 3_575 . . 3_475 ?
K O2 B5 O4 -159.5(5) 3_575 . . 4_554 ?
K O3 B1 O2 -37.4(7) 3_575 . . . ?
K O3 B1 O5 141.0(7) 3_575 . . . ?
K O4 B3 O5 88.2(6) . . . 2_675 ?
K O4 B3 O6 -31.9(6) . . . . ?
K O4 B3 O7 -151.0(7) . . . . ?
K O4 B3 K 22.9(12) . . . 3_575 ?
K O5 B1 O2 -42.8(12) 4_554 . . . ?
K O5 B1 O3 138.9(6) 4_554 . . . ?
K O5 B1 K -143.9(7) 4_554 . . 3_575 ?
K O6 B3 O4 42.6(7) . . . . ?
K O6 B3 O4 153.5(5) 3_575 . . . ?
K O6 B3 O5 -79.7(6) . . . 2_675 ?
K O6 B3 O5 31.2(6) 3_575 . . 2_675 ?
K O6 B3 O7 165.3(5) . . . . ?
K O6 B3 O7 -83.8(6) 3_575 . . . ?
K O6 B3 K 110.9(3) 3_575 . . . ?
K O6 B3 K -110.9(3) . . . 3_575 ?
K O6 B4 O1 41.5(10) . . . . ?
K O6 B4 O1 -79.3(9) 3_575 . . . ?
K O6 B4 O9 99.1(8) 3_575 . . . ?
K O6 B4 O9 -140.1(6) . . . . ?
K O6 B4 K -120.8(5) 3_575 . . . ?
K O6 B4 K 120.8(5) . . . 3_575 ?
K O8 B2 O7 -113.1(13) 3_565 . . . ?
K O8 B2 O7 136.7(9) 1_545 . . . ?
K O8 B2 O9 -43.1(9) 1_545 . . . ?
K O8 B2 O9 67.2(17) 3_565 . . . ?
K O9 B2 O7 -142.7(9) 1_545 . . . ?
K O9 B2 O8 37.1(8) 1_545 . . . ?
K O9 B4 O1 -52.7(16) 1_545 . . . ?
K O9 B4 O6 128.8(10) 1_545 . . . ?
K O9 B4 K 71.6(18) 1_545 . . . ?
K O9 B4 K -179.0(8) 1_545 . . 3_575 ?
Rb2 O1 B4 O6 163.5(7) . . . . ?
Rb2 O1 B4 O9 -14.9(8) . . . . ?
Rb2 O1 B5 O2 -92.4(7) . . . . ?
Rb2 O1 B5 O3 148.5(5) . . . 3_475 ?
Rb2 O1 B5 O4 28.3(7) . . . 4_554 ?
Rb2 O2 B1 O3 -42.3(6) 3_565 . . . ?
Rb2 O2 B1 O5 139.3(9) 3_565 . . . ?
Rb2 O2 B1 Rb2 -176.0(3) 3_565 . . 1_565 ?
Rb2 O2 B5 O1 66.1(10) 3_565 . . . ?
Rb2 O2 B5 O3 -175.8(4) 3_565 . . 3_475 ?
Rb2 O2 B5 O4 -52.1(10) 3_565 . . 4_554 ?
Rb2 O2 B5 Rb2 16.9(8) 3_565 . . . ?
Rb2 O3 B1 O2 50.9(8) 3_565 . . . ?
Rb2 O3 B1 O5 -130.6(7) 3_565 . . . ?
Rb2 O3 B1 Rb2 170.2(4) 3_565 . . 1_565 ?
Rb2 O4 B3 O5 -115.3(6) 4 . . 2_675 ?
Rb2 O4 B3 O6 124.6(6) 4 . . . ?
Rb2 O4 B3 O7 5.5(7) 4 . . . ?
Rb2 O4 B3 Rb2 -54.6(5) 4 . . 2_665 ?
Rb2 O5 B1 O2 67.3(9) 1_565 . . . ?
Rb2 O5 B1 O3 -111.0(7) 1_565 . . . ?
Rb2 O5 B1 Rb2 175.3(5) 1_565 . . 3_565 ?
Rb2 O7 B2 O8 -71.0(9) 4 . . . ?
Rb2 O7 B2 O8 36.4(14) 2_665 . . . ?
Rb2 O7 B2 O9 -143.8(7) 2_665 . . . ?
Rb2 O7 B2 O9 108.7(9) 4 . . . ?
Rb2 O7 B2 Rb2 107.5(6) 2_665 . . 4 ?
Rb2 O7 B3 O4 -116.0(6) 2_665 . . . ?
Rb2 O7 B3 O4 -6.0(8) 4 . . . ?
Rb2 O7 B3 O5 117.7(6) 4 . . 2_675 ?
Rb2 O7 B3 O5 7.7(7) 2_665 . . 2_675 ?
Rb2 O7 B3 O6 123.6(5) 2_665 . . . ?
Rb2 O7 B3 O6 -126.4(5) 4 . . . ?
Rb2 O7 B3 Rb2 110.0(3) 4 . . 2_665 ?
Rb2 O7 B3 Rb2 -110.0(3) 2_665 . . 4 ?
Rb2 O8 B2 O7 63.1(9) 4 . . . ?
Rb2 O8 B2 O9 -116.7(9) 4 . . . ?
Rb2 O9 B2 O7 150.3(6) . . . . ?
Rb2 O9 B2 O8 -29.9(13) . . . . ?
Rb2 O9 B2 Rb2 -128.0(6) . . . 4 ?
Rb2 O9 B4 O1 13.8(7) . . . . ?
Rb2 O9 B4 O6 -164.7(7) . . . . ?
